data_1520023
loop_
_publ_author_name
'Cowie, Bradley E.'
'Emslie, David J. H.'

_publ_section_title
;
 Bis-hydrocarbyl Platinum(II) Ambiphilic Ligand Complexes: Alkyl--Aryl
 Exchange between Platinum and Boron
;
_journal_issue 12
_journal_name_full Organometallics
_journal_page_first 2737
_journal_paper_doi 10.1021/om501269x
_journal_volume 34
_journal_year 2015
_chemical_formula_moiety 'C49 H54 B P Pt S, 1.5(C6 H14)'
_chemical_formula_sum 'C58 H75 B P Pt S'
_chemical_formula_weight 1041.11
_chemical_name_common '[PtMePh(TXPB')]'
_chemical_name_systematic
;
 [PtMePh(TXPB')]
;
_space_group_IT_number 2
_symmetry_cell_setting triclinic
_symmetry_space_group_name_Hall '-P 1'
_symmetry_space_group_name_H-M 'P -1'
_atom_sites_solution_hydrogens geom
_atom_sites_solution_primary direct
_atom_sites_solution_secondary difmap
_cell_angle_alpha 101.583(5)
_cell_angle_beta 90.792(6)
_cell_angle_gamma 97.863(5)
_cell_formula_units_Z 2
_cell_length_a 9.553(3)
_cell_length_b 13.221(4)
_cell_length_c 20.742(6)
_cell_measurement_reflns_used 9927
_cell_measurement_temperature 100(2)
_cell_measurement_theta_max 25.96
_cell_measurement_theta_min 2.4
_cell_volume 2539.9(13)
_computing_cell_refinement 'Bruker SAINT'
_computing_data_collection 'Bruker APEX2'
_computing_data_reduction 'Bruker SAINT'
_computing_molecular_graphics 'Bruker SHELXTL'
_computing_publication_material 'Bruker SHELXTL'
_computing_structure_refinement 'SHELXL-97 (Sheldrick, 2008)'
_computing_structure_solution 'SHELXS-97 (Sheldrick, 2008)'
_diffrn_ambient_temperature 100(2)
_diffrn_measured_fraction_theta_full 0.974
_diffrn_measured_fraction_theta_max 0.974
_diffrn_measurement_device_type 'CCD area detector'
_diffrn_measurement_method 'phi and omega scans'
_diffrn_radiation_monochromator graphite
_diffrn_radiation_type MoK\a
_diffrn_radiation_wavelength 0.71073
_diffrn_reflns_av_unetI/netI 0.0354
_diffrn_reflns_limit_h_max 12
_diffrn_reflns_limit_h_min -12
_diffrn_reflns_limit_k_max 17
_diffrn_reflns_limit_k_min -17
_diffrn_reflns_limit_l_max 27
_diffrn_reflns_limit_l_min 0
_diffrn_reflns_number 11912
_diffrn_reflns_theta_full 27.93
_diffrn_reflns_theta_max 27.93
_diffrn_reflns_theta_min 1
_exptl_absorpt_coefficient_mu 2.871
_exptl_absorpt_correction_T_max 0.4306
_exptl_absorpt_correction_T_min 0.3141
_exptl_absorpt_correction_type numerical
_exptl_absorpt_process_details SADABS
_exptl_crystal_colour colourless
_exptl_crystal_density_diffrn 1.361
_exptl_crystal_density_method 'not measured'
_exptl_crystal_description block
_exptl_crystal_F_000 1074
_exptl_crystal_size_max 0.23
_exptl_crystal_size_mid 0.17
_exptl_crystal_size_min 0.05
_refine_diff_density_max 2.641
_refine_diff_density_min -0.923
_refine_diff_density_rms 0.16
_refine_ls_extinction_method none
_refine_ls_goodness_of_fit_ref 1.069
_refine_ls_hydrogen_treatment constr
_refine_ls_matrix_type full
_refine_ls_number_parameters 560
_refine_ls_number_reflns 11912
_refine_ls_number_restraints 96
_refine_ls_restrained_S_all 1.065
_refine_ls_R_factor_all 0.0438
_refine_ls_R_factor_gt 0.0381
_refine_ls_shift/su_max 0.001
_refine_ls_shift/su_mean 0
_refine_ls_structure_factor_coef Fsqd
_refine_ls_weighting_details 'calc w=1/[\s^2^(Fo^2^)+(0.0621P)^2^+9.1125P] where P=(Fo^2^+2Fc^2^)/3'
_refine_ls_weighting_scheme calc
_refine_ls_wR_factor_gt 0.1067
_refine_ls_wR_factor_ref 0.1115
_reflns_number_gt 10901
_reflns_number_total 11912
_reflns_threshold_expression >2\s(I)
_cod_data_source_file om501269x_si_002.cif
_cod_data_source_block brad60
_cod_depositor_comments
;
The following automatic conversions were performed:

'_symmetry_cell_setting' value 'Triclinic' changed to 'triclinic'
according to
/usr/data/users/saulius/crontab/automatic-downloads/rss-feeds/ACS/lib/dictionaries/cif_core.dic
dictionary named 'cif_core.dic' version 2.4.2 from 2011-04-26.

Automatic conversion script
Id: cif_fix_values 3271 2015-04-21 07:52:19Z andrius 

 Adding full bibliography for 1520023--1520026.cif.
;
_cod_original_cell_volume 2540.0(13)
_cod_original_sg_symbol_H-M P-1
_cod_database_code 1520023

loop_
_symmetry_equiv_pos_as_xyz
'x, y, z'
'-x, -y, -z'

loop_
_atom_site_label
_atom_site_type_symbol
_atom_site_fract_x
_atom_site_fract_y
_atom_site_fract_z
_atom_site_U_iso_or_equiv
_atom_site_adp_type
_atom_site_occupancy
_atom_site_symmetry_multiplicity
_atom_site_calc_flag
_atom_site_refinement_flags
Pt1 Pt 0.76633(2) 0.543231(14) 0.676872(8) 0.01424(6) Uani 1 1 d .
S1 S 0.86186(12) 0.44291(9) 0.74125(5) 0.0144(2) Uani 1 1 d .
P1 P 0.67722(13) 0.38946(9) 0.60950(5) 0.0139(2) Uani 1 1 d .
B1 B 0.6960(7) 0.6063(4) 0.8521(3) 0.0227(11) Uani 1 1 d .
C12 C 0.8192(5) 0.4287(4) 0.8230(2) 0.0158(9) Uani 1 1 d .
C49 C 0.7005(5) 0.6272(4) 0.6110(2) 0.0194(9) Uani 1 1 d .
H49A H 0.6478 0.5793 0.5737 0.029 Uiso 1 1 calc R
H49B H 0.7832 0.6661 0.5951 0.029 Uiso 1 1 calc R
H49C H 0.6394 0.6762 0.633 0.029 Uiso 1 1 calc R
C6 C 0.7388(6) 0.4936(4) 0.9305(2) 0.0221(10) Uani 1 1 d .
H6 H 0.7003 0.5458 0.9605 0.027 Uiso 1 1 calc R
C26 C 0.9270(6) 0.3605(5) 0.4516(3) 0.0262(11) Uani 1 1 d .
H26 H 1.0255 0.3747 0.4454 0.031 Uiso 1 1 calc R
C34 C 0.2714(6) 0.2404(4) 0.6175(3) 0.0266(11) Uani 1 1 d .
H34 H 0.2253 0.1804 0.6312 0.032 Uiso 1 1 calc R
C42 C 0.8593(5) 0.6853(4) 0.7351(2) 0.0171(9) Uani 1 1 d .
C5 C 0.7581(5) 0.5065(4) 0.8652(2) 0.0190(9) Uani 1 1 d .
C27 C 0.8357(6) 0.3135(5) 0.3985(3) 0.0279(12) Uani 1 1 d .
H27 H 0.8712 0.2955 0.3558 0.033 Uiso 1 1 calc R
C28 C 0.6925(6) 0.2928(5) 0.4079(3) 0.0312(13) Uani 1 1 d .
H28 H 0.6295 0.2608 0.3714 0.037 Uiso 1 1 calc R
C11 C 0.8167(5) 0.3097(3) 0.7011(2) 0.0139(8) Uani 1 1 d .
C9 C 0.9375(5) 0.2618(4) 0.7986(2) 0.0174(9) Uani 1 1 d .
C20 C 0.7502(6) 0.3925(5) 1.0237(2) 0.0295(12) Uani 1 1 d .
C4 C 0.7465(5) 0.2860(4) 0.6400(2) 0.0147(8) Uani 1 1 d .
C13 C 0.8596(5) 0.3427(4) 0.8442(2) 0.0169(9) Uani 1 1 d .
C21 C 0.6927(8) 0.4863(6) 1.0656(3) 0.0428(16) Uani 1 1 d .
H21A H 0.6022 0.4946 1.046 0.064 Uiso 1 1 calc R
H21B H 0.7605 0.5496 1.0672 0.064 Uiso 1 1 calc R
H21C H 0.6789 0.4744 1.1104 0.064 Uiso 1 1 calc R
C47 C 0.9875(6) 0.6943(4) 0.7707(2) 0.0219(10) Uani 1 1 d .
H47 H 1.0316 0.6336 0.769 0.026 Uiso 1 1 calc R
C2 C 0.7788(6) 0.1038(4) 0.6289(2) 0.0200(10) Uani 1 1 d .
C18 C 0.8990(8) -0.0554(5) 0.5952(3) 0.0433(16) Uani 1 1 d .
H18A H 0.9761 -0.0146 0.5769 0.065 Uiso 1 1 calc R
H18B H 0.8862 -0.1278 0.5706 0.065 Uiso 1 1 calc R
H18C H 0.9223 -0.0537 0.6416 0.065 Uiso 1 1 calc R
C7 C 0.7736(6) 0.4079(4) 0.9524(2) 0.0240(11) Uani 1 1 d .
C22 C 0.8865(8) 0.3830(7) 1.0564(3) 0.052(2) Uani 1 1 d .
H22A H 0.9545 0.4457 1.0565 0.077 Uiso 1 1 calc R
H22B H 0.9243 0.3216 1.0323 0.077 Uiso 1 1 calc R
H22C H 0.8702 0.3755 1.1019 0.077 Uiso 1 1 calc R
C33 C 0.1920(6) 0.3056(5) 0.5935(3) 0.0274(11) Uani 1 1 d .
H33 H 0.0919 0.2894 0.59 0.033 Uiso 1 1 calc R
C23 C 0.6398(10) 0.2964(6) 1.0226(3) 0.055(2) Uani 1 1 d .
H23A H 0.5516 0.3051 1.001 0.082 Uiso 1 1 calc R
H23B H 0.622 0.2883 1.0678 0.082 Uiso 1 1 calc R
H23C H 0.6751 0.2341 0.9982 0.082 Uiso 1 1 calc R
C10 C 0.8616(5) 0.2314(4) 0.7301(2) 0.0155(9) Uani 1 1 d .
C17 C 0.7237(11) -0.0154(6) 0.5171(3) 0.057(2) Uani 1 1 d .
H17A H 0.636 0.0144 0.5138 0.086 Uiso 1 1 calc R
H17B H 0.7098 -0.0884 0.4937 0.086 Uiso 1 1 calc R
H17C H 0.7999 0.024 0.4973 0.086 Uiso 1 1 calc R
C8 C 0.8331(6) 0.3326(4) 0.9084(2) 0.0211(10) Uani 1 1 d .
H8 H 0.856 0.2728 0.9228 0.025 Uiso 1 1 calc R
C3 C 0.7320(5) 0.1831(4) 0.6035(2) 0.0190(9) Uani 1 1 d .
H3 H 0.689 0.1675 0.5604 0.023 Uiso 1 1 calc R
C31 C 0.4045(5) 0.4177(4) 0.5792(2) 0.0215(10) Uani 1 1 d .
H31 H 0.4497 0.4791 0.5668 0.026 Uiso 1 1 calc R
C30 C 0.4860(5) 0.3502(4) 0.6024(2) 0.0174(9) Uani 1 1 d .
C37 C 0.4915(6) 0.4928(4) 0.7771(2) 0.0240(11) Uani 1 1 d .
H37 H 0.5333 0.4331 0.7813 0.029 Uiso 1 1 calc R
C24 C 0.7314(5) 0.3644(4) 0.5243(2) 0.0160(9) Uani 1 1 d .
C29 C 0.6394(6) 0.3186(4) 0.4708(2) 0.0229(10) Uani 1 1 d .
H29 H 0.5408 0.3047 0.4768 0.028 Uiso 1 1 calc R
C44 C 0.8642(7) 0.8716(4) 0.7782(3) 0.0279(12) Uani 1 1 d .
H44 H 0.8204 0.9325 0.7802 0.033 Uiso 1 1 calc R
C15 C 0.9470(6) 0.1652(4) 0.8275(2) 0.0234(10) Uani 1 1 d .
H15A H 0.9955 0.1862 0.871 0.035 Uiso 1 1 calc R
H15B H 1.0001 0.1177 0.7983 0.035 Uiso 1 1 calc R
H15C H 0.8515 0.1297 0.8316 0.035 Uiso 1 1 calc R
C35 C 0.4177(5) 0.2617(4) 0.6218(2) 0.0208(10) Uani 1 1 d .
H35 H 0.4715 0.216 0.638 0.025 Uiso 1 1 calc R
C43 C 0.8006(6) 0.7766(4) 0.7406(2) 0.0215(10) Uani 1 1 d .
H43 H 0.713 0.7743 0.7178 0.026 Uiso 1 1 calc R
C25 C 0.8746(6) 0.3867(4) 0.5138(2) 0.0231(10) Uani 1 1 d .
H25 H 0.9377 0.4206 0.5498 0.028 Uiso 1 1 calc R
C38 C 0.3651(6) 0.4794(5) 0.7411(3) 0.0294(12) Uani 1 1 d .
H38 H 0.32 0.4111 0.722 0.035 Uiso 1 1 calc R
C48 C 0.7511(6) 0.7136(4) 0.8985(3) 0.0272(11) Uani 1 1 d .
H48A H 0.8378 0.7079 0.9225 0.041 Uiso 1 1 calc R
H48B H 0.6789 0.7329 0.93 0.041 Uiso 1 1 calc R
H48C H 0.771 0.7672 0.8721 0.041 Uiso 1 1 calc R
C1 C 0.8395(6) 0.1306(4) 0.6934(2) 0.0207(10) Uani 1 1 d .
H1 H 0.8667 0.0765 0.7127 0.025 Uiso 1 1 calc R
C19 C 0.6459(8) -0.0752(5) 0.6183(4) 0.0463(17) Uani 1 1 d .
H19A H 0.5569 -0.0471 0.6151 0.069 Uiso 1 1 calc R
H19B H 0.67 -0.0735 0.6647 0.069 Uiso 1 1 calc R
H19C H 0.6353 -0.1474 0.5935 0.069 Uiso 1 1 calc R
C36 C 0.5590(6) 0.5907(4) 0.8072(2) 0.0219(10) Uani 1 1 d .
C46 C 1.0529(6) 0.7883(4) 0.8084(3) 0.0280(11) Uani 1 1 d .
H46 H 1.1405 0.791 0.8314 0.034 Uiso 1 1 calc R
C39 C 0.3045(6) 0.5647(5) 0.7329(3) 0.0342(14) Uani 1 1 d .
H39 H 0.2185 0.5553 0.7075 0.041 Uiso 1 1 calc R
C45 C 0.9913(7) 0.8774(4) 0.8126(3) 0.0319(13) Uani 1 1 d .
H45 H 1.0352 0.9418 0.8387 0.038 Uiso 1 1 calc R
C14 C 1.0899(6) 0.3122(4) 0.7909(2) 0.0221(10) Uani 1 1 d .
H14A H 1.0877 0.3746 0.7723 0.033 Uiso 1 1 calc R
H14B H 1.139 0.2623 0.7614 0.033 Uiso 1 1 calc R
H14C H 1.14 0.3318 0.8341 0.033 Uiso 1 1 calc R
C16 C 0.7634(7) -0.0093(4) 0.5899(3) 0.0279(12) Uani 1 1 d .
C40 C 0.3691(7) 0.6651(6) 0.7618(3) 0.0348(14) Uani 1 1 d .
H40 H 0.3281 0.7244 0.7561 0.042 Uiso 1 1 calc R
C32 C 0.2574(6) 0.3943(5) 0.5745(3) 0.0265(11) Uani 1 1 d .
H32 H 0.2022 0.4392 0.5584 0.032 Uiso 1 1 calc R
C41 C 0.4950(6) 0.6767(5) 0.7990(3) 0.0273(11) Uani 1 1 d .
H41 H 0.5385 0.7449 0.8194 0.033 Uiso 1 1 calc R
C102 C 0.978(2) 0.0473(13) 0.9929(9) 0.134(3) Uani 1 1 d U
H105 H 1.0326 0.0687 0.9563 0.161 Uiso 1 1 calc R
H106 H 0.9958 0.1047 1.0321 0.161 Uiso 1 1 calc R
C101 C 0.816(2) 0.0219(15) 0.9729(9) 0.135(3) Uani 1 1 d U
H104 H 0.7873 0.0847 0.9602 0.162 Uiso 1 1 calc R
H103 H 0.8044 -0.0339 0.9327 0.162 Uiso 1 1 calc R
C100 C 0.714(2) -0.0098(14) 1.0187(9) 0.136(3) Uani 1 1 d U
H100 H 0.6183 -0.0219 0.998 0.205 Uiso 1 1 calc R
H102 H 0.7184 0.0453 1.0584 0.205 Uiso 1 1 calc R
H101 H 0.7351 -0.0742 1.0306 0.205 Uiso 1 1 calc R
C111 C 0.360(3) 0.0670(18) 0.7421(12) 0.175(3) Uani 1 1 d U
H11A H 0.4434 0.0858 0.717 0.21 Uiso 1 1 calc R
H11B H 0.3064 0.1271 0.7487 0.21 Uiso 1 1 calc R
C113 C 0.503(3) 0.1523(19) 0.8372(11) 0.175(3) Uani 1 1 d U
H11C H 0.5334 0.1378 0.8798 0.21 Uiso 1 1 calc R
H11D H 0.5882 0.1636 0.8116 0.21 Uiso 1 1 calc R
C110 C 0.269(2) -0.0213(17) 0.6982(10) 0.175(4) Uani 1 1 d U
H11E H 0.2394 0.0011 0.6586 0.262 Uiso 1 1 calc R
H11F H 0.1855 -0.0433 0.7215 0.262 Uiso 1 1 calc R
H11G H 0.3227 -0.0799 0.6858 0.262 Uiso 1 1 calc R
C114 C 0.441(2) 0.2434(17) 0.8492(11) 0.175(4) Uani 1 1 d U
H11H H 0.5071 0.3001 0.8757 0.263 Uiso 1 1 calc R
H11I H 0.3542 0.2322 0.8731 0.263 Uiso 1 1 calc R
H11J H 0.4177 0.2618 0.8072 0.263 Uiso 1 1 calc R
C112 C 0.408(3) 0.060(2) 0.8009(12) 0.175(3) Uani 1 1 d U
H112 H 0.3229 0.0534 0.828 0.21 Uiso 1 1 calc R
C115 C 0.469(3) -0.0335(18) 0.7977(11) 0.175(4) Uani 1 1 d U
H11K H 0.5075 -0.0354 0.8415 0.263 Uiso 1 1 calc R
H11L H 0.5453 -0.0355 0.7665 0.263 Uiso 1 1 calc R
H11M H 0.3963 -0.094 0.783 0.263 Uiso 1 1 calc R

loop_
_atom_site_aniso_label
_atom_site_aniso_U_11
_atom_site_aniso_U_22
_atom_site_aniso_U_33
_atom_site_aniso_U_23
_atom_site_aniso_U_13
_atom_site_aniso_U_12
Pt1 0.01626(9) 0.01399(9) 0.01277(9) 0.00335(6) 0.00012(5) 0.00231(6)
S1 0.0184(5) 0.0131(5) 0.0115(5) 0.0026(4) -0.0010(4) 0.0016(4)
P1 0.0142(6) 0.0158(6) 0.0114(5) 0.0031(4) -0.0001(4) 0.0009(4)
B1 0.033(3) 0.015(3) 0.019(3) 0.0030(19) 0.004(2) 0.002(2)
C12 0.018(2) 0.018(2) 0.010(2) 0.0017(16) -0.0001(15) -0.0005(18)
C49 0.022(3) 0.018(2) 0.019(2) 0.0076(17) -0.0031(17) 0.0017(19)
C6 0.026(3) 0.025(3) 0.014(2) -0.0024(18) 0.0009(18) 0.008(2)
C26 0.017(3) 0.035(3) 0.029(3) 0.010(2) 0.0079(19) 0.003(2)
C34 0.024(3) 0.028(3) 0.023(3) -0.001(2) 0.0042(19) -0.005(2)
C42 0.022(2) 0.018(2) 0.011(2) 0.0053(16) 0.0036(16) -0.0008(18)
C5 0.018(2) 0.019(2) 0.019(2) 0.0025(17) 0.0015(17) 0.0007(19)
C27 0.032(3) 0.035(3) 0.019(2) 0.006(2) 0.010(2) 0.011(2)
C28 0.028(3) 0.047(4) 0.014(2) -0.001(2) -0.0015(19) 0.001(3)
C11 0.016(2) 0.0081(19) 0.017(2) 0.0015(15) 0.0013(15) -0.0006(16)
C9 0.025(2) 0.014(2) 0.014(2) 0.0030(16) -0.0030(17) 0.0038(18)
C20 0.028(3) 0.048(4) 0.011(2) 0.007(2) 0.0031(19) -0.001(3)
C4 0.015(2) 0.013(2) 0.016(2) 0.0049(16) 0.0013(15) -0.0001(17)
C13 0.016(2) 0.017(2) 0.016(2) 0.0016(16) -0.0036(16) -0.0012(18)
C21 0.059(5) 0.054(4) 0.015(3) 0.004(2) 0.006(3) 0.010(3)
C47 0.024(3) 0.020(2) 0.022(2) 0.0040(18) 0.0014(18) 0.004(2)
C2 0.024(3) 0.016(2) 0.018(2) 0.0013(17) 0.0002(18) 0.0008(19)
C18 0.047(4) 0.032(3) 0.045(4) -0.012(3) 0.000(3) 0.013(3)
C7 0.029(3) 0.029(3) 0.010(2) 0.0031(18) 0.0008(18) -0.006(2)
C22 0.050(4) 0.092(6) 0.022(3) 0.024(3) 0.002(3) 0.027(4)
C33 0.018(3) 0.041(3) 0.022(3) 0.003(2) 0.0028(18) 0.003(2)
C23 0.074(6) 0.049(5) 0.031(4) 0.005(3) 0.018(3) -0.022(4)
C10 0.018(2) 0.013(2) 0.016(2) 0.0044(16) 0.0004(16) 0.0044(17)
C17 0.100(7) 0.035(4) 0.030(3) -0.015(3) -0.019(4) 0.020(4)
C8 0.022(3) 0.023(3) 0.017(2) 0.0055(18) -0.0013(17) -0.001(2)
C3 0.022(2) 0.021(2) 0.012(2) -0.0001(17) -0.0003(16) 0.0002(19)
C31 0.022(3) 0.030(3) 0.014(2) 0.0082(18) 0.0003(17) 0.003(2)
C30 0.018(2) 0.023(2) 0.011(2) 0.0018(16) 0.0026(16) 0.0044(19)
C37 0.020(2) 0.033(3) 0.018(2) 0.0010(19) 0.0040(18) 0.006(2)
C24 0.017(2) 0.018(2) 0.013(2) 0.0050(16) 0.0014(16) 0.0017(18)
C29 0.019(3) 0.031(3) 0.016(2) 0.0037(19) 0.0009(17) -0.001(2)
C44 0.044(3) 0.016(2) 0.025(3) 0.0049(19) 0.003(2) 0.006(2)
C15 0.033(3) 0.020(2) 0.020(2) 0.0061(18) -0.0050(19) 0.010(2)
C35 0.019(2) 0.021(2) 0.020(2) 0.0009(18) 0.0027(17) 0.0012(19)
C43 0.026(3) 0.018(2) 0.020(2) 0.0051(18) 0.0011(18) 0.001(2)
C25 0.023(3) 0.026(3) 0.020(2) 0.0067(19) 0.0008(18) 0.002(2)
C38 0.023(3) 0.039(3) 0.023(3) -0.001(2) 0.006(2) 0.004(2)
C48 0.031(3) 0.023(3) 0.026(3) 0.001(2) 0.001(2) 0.004(2)
C1 0.027(3) 0.016(2) 0.019(2) 0.0048(17) 0.0000(18) 0.0021(19)
C19 0.045(4) 0.019(3) 0.071(5) 0.003(3) -0.004(3) -0.001(3)
C36 0.021(3) 0.025(3) 0.020(2) 0.0052(18) 0.0059(18) 0.006(2)
C46 0.028(3) 0.026(3) 0.027(3) 0.003(2) -0.004(2) -0.004(2)
C39 0.020(3) 0.057(4) 0.025(3) 0.002(2) 0.002(2) 0.010(3)
C45 0.044(4) 0.021(3) 0.026(3) -0.001(2) 0.001(2) -0.005(2)
C14 0.024(3) 0.020(2) 0.022(2) 0.0039(18) -0.0015(18) 0.007(2)
C16 0.042(3) 0.015(2) 0.024(3) -0.0036(19) -0.005(2) 0.005(2)
C40 0.029(3) 0.054(4) 0.027(3) 0.011(3) 0.003(2) 0.021(3)
C32 0.019(3) 0.039(3) 0.023(3) 0.009(2) 0.0012(19) 0.008(2)
C41 0.026(3) 0.033(3) 0.026(3) 0.008(2) 0.006(2) 0.010(2)
C102 0.135(3) 0.134(3) 0.134(3) 0.0275(10) 0.0057(8) 0.0192(9)
C101 0.135(3) 0.135(3) 0.135(3) 0.0276(10) 0.0060(8) 0.0192(9)
C100 0.137(3) 0.136(3) 0.136(3) 0.0278(11) 0.0061(9) 0.0192(10)
C111 0.175(3) 0.175(3) 0.175(3) 0.0359(10) 0.0073(8) 0.0249(9)
C113 0.175(3) 0.175(3) 0.175(3) 0.0358(10) 0.0073(8) 0.0250(9)
C110 0.175(4) 0.175(4) 0.175(4) 0.0357(11) 0.0076(9) 0.0248(10)
C114 0.175(4) 0.175(4) 0.176(4) 0.0359(11) 0.0069(9) 0.0251(10)
C112 0.175(3) 0.175(3) 0.175(3) 0.0358(9) 0.0072(7) 0.0250(8)
C115 0.176(4) 0.175(4) 0.176(4) 0.0359(11) 0.0075(9) 0.0252(10)

loop_
_atom_type_symbol
_atom_type_description
_atom_type_scat_dispersion_real
_atom_type_scat_dispersion_imag
_atom_type_scat_source
C C 0.0033 0.0016 'International Tables Vol C Tables 4.2.6.8 and 6.1.1.4'
H H 0 0 'International Tables Vol C Tables 4.2.6.8 and 6.1.1.4'
B B 0.0013 0.0007 'International Tables Vol C Tables 4.2.6.8 and 6.1.1.4'
P P 0.1023 0.0942 'International Tables Vol C Tables 4.2.6.8 and 6.1.1.4'
S S 0.1246 0.1234 'International Tables Vol C Tables 4.2.6.8 and 6.1.1.4'
Pt Pt -1.7033 8.3905 'International Tables Vol C Tables 4.2.6.8 and 6.1.1.4'

loop_
_geom_angle_atom_site_label_1
_geom_angle_atom_site_label_2
_geom_angle_atom_site_label_3
_geom_angle
_geom_angle_site_symmetry_1
C49 Pt1 C42 87.67(19) .
C49 Pt1 P1 91.63(14) .
C42 Pt1 P1 176.39(13) .
C49 Pt1 S1 172.68(14) .
C42 Pt1 S1 94.16(13) .
P1 Pt1 S1 86.09(4) .
C11 S1 C12 97.9(2) .
C11 S1 Pt1 107.45(15) .
C12 S1 Pt1 128.40(16) .
C4 P1 C30 104.8(2) .
C4 P1 C24 100.9(2) .
C30 P1 C24 103.8(2) .
C4 P1 Pt1 107.69(15) .
C30 P1 Pt1 118.91(16) .
C24 P1 Pt1 118.53(16) .
C36 B1 C48 121.6(5) .
C36 B1 C5 118.9(5) .
C48 B1 C5 117.6(5) .
C13 C12 C5 122.3(4) .
C13 C12 S1 117.2(3) .
C5 C12 S1 120.3(4) .
Pt1 C49 H49A 109.5 .
Pt1 C49 H49B 109.5 .
H49A C49 H49B 109.5 .
Pt1 C49 H49C 109.5 .
H49A C49 H49C 109.5 .
H49B C49 H49C 109.5 .
C7 C6 C5 122.5(4) .
C7 C6 H6 118.8 .
C5 C6 H6 118.8 .
C27 C26 C25 119.9(5) .
C27 C26 H26 120 .
C25 C26 H26 120 .
C33 C34 C35 120.6(5) .
C33 C34 H34 119.7 .
C35 C34 H34 119.7 .
C43 C42 C47 115.4(5) .
C43 C42 Pt1 122.9(4) .
C47 C42 Pt1 121.7(4) .
C12 C5 C6 116.7(4) .
C12 C5 B1 131.7(4) .
C6 C5 B1 111.5(4) .
C26 C27 C28 119.6(5) .
C26 C27 H27 120.2 .
C28 C27 H27 120.2 .
C27 C28 C29 120.5(5) .
C27 C28 H28 119.7 .
C29 C28 H28 119.7 .
C4 C11 C10 121.4(4) .
C4 C11 S1 119.2(3) .
C10 C11 S1 119.3(3) .
C15 C9 C10 110.8(4) .
C15 C9 C14 107.3(4) .
C10 C9 C14 108.4(4) .
C15 C9 C13 112.0(4) .
C10 C9 C13 109.3(4) .
C14 C9 C13 108.9(4) .
C22 C20 C23 111.5(7) .
C22 C20 C21 106.9(5) .
C23 C20 C21 107.1(6) .
C22 C20 C7 110.6(5) .
C23 C20 C7 109.5(5) .
C21 C20 C7 111.2(5) .
C11 C4 C3 119.1(4) .
C11 C4 P1 118.7(3) .
C3 C4 P1 122.2(3) .
C8 C13 C12 118.2(4) .
C8 C13 C9 120.1(4) .
C12 C13 C9 121.6(4) .
C20 C21 H21A 109.5 .
C20 C21 H21B 109.5 .
H21A C21 H21B 109.5 .
C20 C21 H21C 109.5 .
H21A C21 H21C 109.5 .
H21B C21 H21C 109.5 .
C46 C47 C42 122.7(5) .
C46 C47 H47 118.7 .
C42 C47 H47 118.7 .
C3 C2 C1 117.0(4) .
C3 C2 C16 122.4(4) .
C1 C2 C16 120.6(4) .
C16 C18 H18A 109.5 .
C16 C18 H18B 109.5 .
H18A C18 H18B 109.5 .
C16 C18 H18C 109.5 .
H18A C18 H18C 109.5 .
H18B C18 H18C 109.5 .
C6 C7 C8 118.5(4) .
C6 C7 C20 122.7(5) .
C8 C7 C20 118.9(5) .
C20 C22 H22A 109.5 .
C20 C22 H22B 109.5 .
H22A C22 H22B 109.5 .
C20 C22 H22C 109.5 .
H22A C22 H22C 109.5 .
H22B C22 H22C 109.5 .
C34 C33 C32 120.5(5) .
C34 C33 H33 119.8 .
C32 C33 H33 119.8 .
C20 C23 H23A 109.5 .
C20 C23 H23B 109.5 .
H23A C23 H23B 109.5 .
C20 C23 H23C 109.5 .
H23A C23 H23C 109.5 .
H23B C23 H23C 109.5 .
C1 C10 C11 117.1(4) .
C1 C10 C9 123.5(4) .
C11 C10 C9 119.3(4) .
C16 C17 H17A 109.5 .
C16 C17 H17B 109.5 .
H17A C17 H17B 109.5 .
C16 C17 H17C 109.5 .
H17A C17 H17C 109.5 .
H17B C17 H17C 109.5 .
C13 C8 C7 121.8(5) .
C13 C8 H8 119.1 .
C7 C8 H8 119.1 .
C2 C3 C4 121.5(4) .
C2 C3 H3 119.2 .
C4 C3 H3 119.2 .
C32 C31 C30 119.9(5) .
C32 C31 H31 120.1 .
C30 C31 H31 120.1 .
C35 C30 C31 119.3(5) .
C35 C30 P1 123.8(4) .
C31 C30 P1 116.8(4) .
C38 C37 C36 121.9(5) .
C38 C37 H37 119 .
C36 C37 H37 119 .
C29 C24 C25 118.9(4) .
C29 C24 P1 123.7(4) .
C25 C24 P1 117.3(4) .
C24 C29 C28 119.8(5) .
C24 C29 H29 120.1 .
C28 C29 H29 120.1 .
C45 C44 C43 120.0(5) .
C45 C44 H44 120 .
C43 C44 H44 120 .
C9 C15 H15A 109.5 .
C9 C15 H15B 109.5 .
H15A C15 H15B 109.5 .
C9 C15 H15C 109.5 .
H15A C15 H15C 109.5 .
H15B C15 H15C 109.5 .
C34 C35 C30 120.0(5) .
C34 C35 H35 120 .
C30 C35 H35 120 .
C42 C43 C44 122.9(5) .
C42 C43 H43 118.5 .
C44 C43 H43 118.5 .
C26 C25 C24 121.1(5) .
C26 C25 H25 119.4 .
C24 C25 H25 119.4 .
C39 C38 C37 120.1(6) .
C39 C38 H38 120 .
C37 C38 H38 120 .
B1 C48 H48A 109.5 .
B1 C48 H48B 109.5 .
H48A C48 H48B 109.5 .
B1 C48 H48C 109.5 .
H48A C48 H48C 109.5 .
H48B C48 H48C 109.5 .
C10 C1 C2 123.5(4) .
C10 C1 H1 118.2 .
C2 C1 H1 118.2 .
C16 C19 H19A 109.5 .
C16 C19 H19B 109.5 .
H19A C19 H19B 109.5 .
C16 C19 H19C 109.5 .
H19A C19 H19C 109.5 .
H19B C19 H19C 109.5 .
C37 C36 C41 117.3(5) .
C37 C36 B1 122.3(5) .
C41 C36 B1 120.3(5) .
C45 C46 C47 120.3(5) .
C45 C46 H46 119.9 .
C47 C46 H46 119.9 .
C38 C39 C40 120.2(5) .
C38 C39 H39 119.9 .
C40 C39 H39 119.9 .
C46 C45 C44 118.8(5) .
C46 C45 H45 120.6 .
C44 C45 H45 120.6 .
C9 C14 H14A 109.5 .
C9 C14 H14B 109.5 .
H14A C14 H14B 109.5 .
C9 C14 H14C 109.5 .
H14A C14 H14C 109.5 .
H14B C14 H14C 109.5 .
C18 C16 C19 108.0(5) .
C18 C16 C17 109.6(6) .
C19 C16 C17 108.1(6) .
C18 C16 C2 110.9(5) .
C19 C16 C2 109.1(5) .
C17 C16 C2 110.9(5) .
C41 C40 C39 118.8(6) .
C41 C40 H40 120.6 .
C39 C40 H40 120.6 .
C33 C32 C31 119.8(5) .
C33 C32 H32 120.1 .
C31 C32 H32 120.1 .
C40 C41 C36 121.8(6) .
C40 C41 H41 119.1 .
C36 C41 H41 119.1 .
C102 C102 C101 107(2) 2_757
C102 C102 H105 110.3 2_757
C101 C102 H105 110.3 .
C102 C102 H106 110.3 2_757
C101 C102 H106 110.3 .
H105 C102 H106 108.6 .
C100 C101 C102 120.9(16) .
C100 C101 H104 107.1 .
C102 C101 H104 107.1 .
C100 C101 H103 107.1 .
C102 C101 H103 107.1 .
H104 C101 H103 106.8 .
C101 C100 H100 109.5 .
C101 C100 H102 109.5 .
H100 C100 H102 109.5 .
C101 C100 H101 109.5 .
H100 C100 H101 109.5 .
H102 C100 H101 109.5 .
C112 C111 C110 122(2) .
C112 C111 H11A 106.7 .
C110 C111 H11A 106.7 .
C112 C111 H11B 106.7 .
C110 C111 H11B 106.7 .
H11A C111 H11B 106.6 .
C114 C113 C112 114(2) .
C114 C113 H11C 108.8 .
C112 C113 H11C 108.8 .
C114 C113 H11D 108.8 .
C112 C113 H11D 108.8 .
H11C C113 H11D 107.7 .
C111 C110 H11E 109.5 .
C111 C110 H11F 109.5 .
H11E C110 H11F 109.5 .
C111 C110 H11G 109.5 .
H11E C110 H11G 109.5 .
H11F C110 H11G 109.5 .
C113 C114 H11H 109.5 .
C113 C114 H11I 109.5 .
H11H C114 H11I 109.5 .
C113 C114 H11J 109.5 .
H11H C114 H11J 109.5 .
H11I C114 H11J 109.5 .
C111 C112 C115 111(2) .
C111 C112 C113 116(2) .
C115 C112 C113 111(2) .
C111 C112 H112 105.8 .
C115 C112 H112 105.8 .
C113 C112 H112 105.8 .
C112 C115 H11K 109.5 .
C112 C115 H11L 109.5 .
H11K C115 H11L 109.5 .
C112 C115 H11M 109.5 .
H11K C115 H11M 109.5 .
H11L C115 H11M 109.5 .

loop_
_geom_bond_atom_site_label_1
_geom_bond_atom_site_label_2
_geom_bond_distance
_geom_bond_site_symmetry_2
Pt1 C49 2.066(5) .
Pt1 C42 2.093(5) .
Pt1 P1 2.2723(13) .
Pt1 S1 2.3203(12) .
S1 C11 1.782(4) .
S1 C12 1.790(4) .
P1 C4 1.815(5) .
P1 C30 1.825(5) .
P1 C24 1.827(5) .
B1 C36 1.561(8) .
B1 C48 1.565(8) .
B1 C5 1.588(8) .
C12 C13 1.396(7) .
C12 C5 1.407(6) .
C49 H49A 0.98 .
C49 H49B 0.98 .
C49 H49C 0.98 .
C6 C7 1.381(8) .
C6 C5 1.410(7) .
C6 H6 0.95 .
C26 C27 1.382(8) .
C26 C25 1.386(7) .
C26 H26 0.95 .
C34 C33 1.381(8) .
C34 C35 1.385(8) .
C34 H34 0.95 .
C42 C43 1.385(7) .
C42 C47 1.399(7) .
C27 C28 1.383(8) .
C27 H27 0.95 .
C28 C29 1.400(7) .
C28 H28 0.95 .
C11 C4 1.383(6) .
C11 C10 1.408(6) .
C9 C15 1.529(7) .
C9 C10 1.538(6) .
C9 C14 1.541(7) .
C9 C13 1.557(7) .
C20 C22 1.492(9) .
C20 C23 1.533(10) .
C20 C21 1.537(9) .
C20 C7 1.547(7) .
C4 C3 1.405(6) .
C13 C8 1.390(7) .
C21 H21A 0.98 .
C21 H21B 0.98 .
C21 H21C 0.98 .
C47 C46 1.390(7) .
C47 H47 0.95 .
C2 C3 1.386(7) .
C2 C1 1.409(7) .
C2 C16 1.537(7) .
C18 C16 1.517(9) .
C18 H18A 0.98 .
C18 H18B 0.98 .
C18 H18C 0.98 .
C7 C8 1.397(7) .
C22 H22A 0.98 .
C22 H22B 0.98 .
C22 H22C 0.98 .
C33 C32 1.383(8) .
C33 H33 0.95 .
C23 H23A 0.98 .
C23 H23B 0.98 .
C23 H23C 0.98 .
C10 C1 1.382(7) .
C17 C16 1.536(8) .
C17 H17A 0.98 .
C17 H17B 0.98 .
C17 H17C 0.98 .
C8 H8 0.95 .
C3 H3 0.95 .
C31 C32 1.395(8) .
C31 C30 1.410(7) .
C31 H31 0.95 .
C30 C35 1.394(7) .
C37 C38 1.383(8) .
C37 C36 1.383(8) .
C37 H37 0.95 .
C24 C29 1.389(7) .
C24 C25 1.390(7) .
C29 H29 0.95 .
C44 C45 1.386(9) .
C44 C43 1.393(7) .
C44 H44 0.95 .
C15 H15A 0.98 .
C15 H15B 0.98 .
C15 H15C 0.98 .
C35 H35 0.95 .
C43 H43 0.95 .
C25 H25 0.95 .
C38 C39 1.375(9) .
C38 H38 0.95 .
C48 H48A 0.98 .
C48 H48B 0.98 .
C48 H48C 0.98 .
C1 H1 0.95 .
C19 C16 1.525(10) .
C19 H19A 0.98 .
C19 H19B 0.98 .
C19 H19C 0.98 .
C36 C41 1.401(7) .
C46 C45 1.376(9) .
C46 H46 0.95 .
C39 C40 1.396(10) .
C39 H39 0.95 .
C45 H45 0.95 .
C14 H14A 0.98 .
C14 H14B 0.98 .
C14 H14C 0.98 .
C40 C41 1.393(8) .
C40 H40 0.95 .
C32 H32 0.95 .
C41 H41 0.95 .
C102 C102 1.45(3) 2_757
C102 C101 1.58(2) .
C102 H105 0.99 .
C102 H106 0.99 .
C101 C100 1.45(2) .
C101 H104 0.99 .
C101 H103 0.99 .
C100 H100 0.98 .
C100 H102 0.98 .
C100 H101 0.98 .
C111 C112 1.32(3) .
C111 C110 1.49(3) .
C111 H11A 0.99 .
C111 H11B 0.99 .
C113 C114 1.39(3) .
C113 C112 1.47(3) .
C113 H11C 0.99 .
C113 H11D 0.99 .
C110 H11E 0.98 .
C110 H11F 0.98 .
C110 H11G 0.98 .
C114 H11H 0.98 .
C114 H11I 0.98 .
C114 H11J 0.98 .
C112 C115 1.43(3) .
C112 H112 1 .
C115 H11K 0.98 .
C115 H11L 0.98 .
C115 H11M 0.98 .

loop_
_geom_torsion_atom_site_label_1
_geom_torsion_atom_site_label_2
_geom_torsion_atom_site_label_3
_geom_torsion_atom_site_label_4
_geom_torsion
_geom_torsion_site_symmetry_1
C42 Pt1 S1 C11 -174.7(2) .
P1 Pt1 S1 C11 1.67(16) .
C42 Pt1 S1 C12 69.5(2) .
P1 Pt1 S1 C12 -114.1(2) .
C49 Pt1 P1 C4 167.2(2) .
S1 Pt1 P1 C4 -5.79(16) .
C49 Pt1 P1 C30 -74.0(2) .
S1 Pt1 P1 C30 113.01(18) .
C49 Pt1 P1 C24 53.7(2) .
S1 Pt1 P1 C24 -119.33(18) .
C11 S1 C12 C13 42.1(4) .
Pt1 S1 C12 C13 161.9(3) .
C11 S1 C12 C5 -143.0(4) .
Pt1 S1 C12 C5 -23.2(5) .
C49 Pt1 C42 C43 35.2(4) .
S1 Pt1 C42 C43 -151.9(4) .
C49 Pt1 C42 C47 -143.8(4) .
S1 Pt1 C42 C47 29.1(4) .
C13 C12 C5 C6 -0.2(7) .
S1 C12 C5 C6 -174.8(4) .
C13 C12 C5 B1 -175.9(5) .
S1 C12 C5 B1 9.5(8) .
C7 C6 C5 C12 -1.8(8) .
C7 C6 C5 B1 174.7(5) .
C36 B1 C5 C12 66.8(8) .
C48 B1 C5 C12 -128.5(6) .
C36 B1 C5 C6 -109.0(5) .
C48 B1 C5 C6 55.6(6) .
C25 C26 C27 C28 -0.2(9) .
C26 C27 C28 C29 -0.3(9) .
C12 S1 C11 C4 139.1(4) .
Pt1 S1 C11 C4 4.6(4) .
C12 S1 C11 C10 -45.3(4) .
Pt1 S1 C11 C10 -179.8(3) .
C10 C11 C4 C3 -6.2(7) .
S1 C11 C4 C3 169.4(4) .
C10 C11 C4 P1 174.2(4) .
S1 C11 C4 P1 -10.3(5) .
C30 P1 C4 C11 -116.7(4) .
C24 P1 C4 C11 135.7(4) .
Pt1 P1 C4 C11 10.8(4) .
C30 P1 C4 C3 63.6(4) .
C24 P1 C4 C3 -44.0(4) .
Pt1 P1 C4 C3 -168.9(4) .
C5 C12 C13 C8 2.5(7) .
S1 C12 C13 C8 177.3(4) .
C5 C12 C13 C9 -175.3(4) .
S1 C12 C13 C9 -0.5(6) .
C15 C9 C13 C8 12.6(6) .
C10 C9 C13 C8 135.7(5) .
C14 C9 C13 C8 -106.0(5) .
C15 C9 C13 C12 -169.7(4) .
C10 C9 C13 C12 -46.5(6) .
C14 C9 C13 C12 71.8(5) .
C43 C42 C47 C46 -0.7(7) .
Pt1 C42 C47 C46 178.4(4) .
C5 C6 C7 C8 1.4(8) .
C5 C6 C7 C20 -178.9(5) .
C22 C20 C7 C6 -121.8(7) .
C23 C20 C7 C6 115.0(7) .
C21 C20 C7 C6 -3.2(8) .
C22 C20 C7 C8 57.8(8) .
C23 C20 C7 C8 -65.4(7) .
C21 C20 C7 C8 176.5(5) .
C35 C34 C33 C32 -1.2(8) .
C4 C11 C10 C1 3.4(7) .
S1 C11 C10 C1 -172.1(4) .
C4 C11 C10 C9 -179.2(4) .
S1 C11 C10 C9 5.2(6) .
C15 C9 C10 C1 -15.7(7) .
C14 C9 C10 C1 101.8(5) .
C13 C9 C10 C1 -139.5(5) .
C15 C9 C10 C11 167.1(4) .
C14 C9 C10 C11 -75.4(5) .
C13 C9 C10 C11 43.3(6) .
C12 C13 C8 C7 -2.9(7) .
C9 C13 C8 C7 174.9(5) .
C6 C7 C8 C13 1.0(8) .
C20 C7 C8 C13 -178.6(5) .
C1 C2 C3 C4 1.0(8) .
C16 C2 C3 C4 179.8(5) .
C11 C4 C3 C2 3.9(7) .
P1 C4 C3 C2 -176.5(4) .
C32 C31 C30 C35 -1.4(7) .
C32 C31 C30 P1 -178.0(4) .
C4 P1 C30 C35 3.8(4) .
C24 P1 C30 C35 109.2(4) .
Pt1 P1 C30 C35 -116.5(4) .
C4 P1 C30 C31 -179.8(4) .
C24 P1 C30 C31 -74.4(4) .
Pt1 P1 C30 C31 59.9(4) .
C4 P1 C24 C29 104.3(5) .
C30 P1 C24 C29 -4.0(5) .
Pt1 P1 C24 C29 -138.5(4) .
C4 P1 C24 C25 -71.3(4) .
C30 P1 C24 C25 -179.7(4) .
Pt1 P1 C24 C25 45.8(4) .
C25 C24 C29 C28 2.0(8) .
P1 C24 C29 C28 -173.6(4) .
C27 C28 C29 C24 -0.6(9) .
C33 C34 C35 C30 0.6(8) .
C31 C30 C35 C34 0.7(7) .
P1 C30 C35 C34 177.0(4) .
C47 C42 C43 C44 0.7(7) .
Pt1 C42 C43 C44 -178.4(4) .
C45 C44 C43 C42 -0.6(8) .
C27 C26 C25 C24 1.6(8) .
C29 C24 C25 C26 -2.5(8) .
P1 C24 C25 C26 173.4(4) .
C36 C37 C38 C39 1.7(8) .
C11 C10 C1 C2 1.8(8) .
C9 C10 C1 C2 -175.5(5) .
C3 C2 C1 C10 -3.9(8) .
C16 C2 C1 C10 177.3(5) .
C38 C37 C36 C41 -0.9(7) .
C38 C37 C36 B1 175.5(5) .
C48 B1 C36 C37 -165.5(5) .
C5 B1 C36 C37 -1.5(7) .
C48 B1 C36 C41 10.7(8) .
C5 B1 C36 C41 174.7(5) .
C42 C47 C46 C45 0.7(8) .
C37 C38 C39 C40 -1.1(8) .
C47 C46 C45 C44 -0.5(9) .
C43 C44 C45 C46 0.5(8) .
C3 C2 C16 C18 135.1(6) .
C1 C2 C16 C18 -46.2(7) .
C3 C2 C16 C19 -106.0(6) .
C1 C2 C16 C19 72.7(7) .
C3 C2 C16 C17 13.0(8) .
C1 C2 C16 C17 -168.3(6) .
C38 C39 C40 C41 -0.3(9) .
C34 C33 C32 C31 0.5(8) .
C30 C31 C32 C33 0.8(8) .
C39 C40 C41 C36 1.1(8) .
C37 C36 C41 C40 -0.5(8) .
B1 C36 C41 C40 -177.0(5) .
C102 C102 C101 C100 61(3) 2_757
C110 C111 C112 C115 48(4) .
C110 C111 C112 C113 177(2) .
C114 C113 C112 C111 60(3) .
C114 C113 C112 C115 -172(2) .
